data_7012498
loop_
_publ_author_name
'Herrera, Aida M.'
'Staples, Richard J.'
'Kryatov, Sergey V.'
'Nazarenko, Alexander Y.'
'Rybak-Akimova, Elena V.'

_publ_section_title
;
 Nickel(ii) and copper(ii) complexes with pyridine-containing
 macrocycles bearing an aminopropyl pendant arm: synthesis,
 characterization, and modifications of the pendant amino
 groupElectronic supplementary information (ESI) available: colour
 versions of Figs. 4, 5 and 7. See
 http://www.rsc.org/suppdata/dt/b2/b211489e/
;
_journal_issue 5
_journal_name_full 'Dalton Transactions'
_journal_page_first 846
_journal_paper_doi 10.1039/b211489e
_journal_year 2003
_chemical_formula_sum 'C16 H29 Cl2 N5 Ni O8'
_chemical_formula_weight 549.05
_chemical_name_systematic
; 
? 
;
_space_group_IT_number 11
_symmetry_cell_setting monoclinic
_symmetry_space_group_name_Hall '-P 2yb'
_symmetry_space_group_name_H-M 'P 1 21/m 1'
_atom_sites_solution_hydrogens geom
_atom_sites_solution_primary direct
_atom_sites_solution_secondary difmap
_audit_creation_method SHELXL-97
_cell_angle_alpha 90.00
_cell_angle_beta 91.03(3)
_cell_angle_gamma 90.00
_cell_formula_units_Z 2
_cell_length_a 10.275(2)
_cell_length_b 9.314(2)
_cell_length_c 12.170(2)
_cell_measurement_reflns_used none
_cell_measurement_temperature 293(2)
_cell_volume 1164.5(4)
_computing_structure_refinement 'SHELXL-97 (Sheldrick, 1997)'
_computing_structure_solution 'SHELXS-97 (Sheldrick, 1990)'
_diffrn_ambient_temperature 293(2)
_diffrn_measured_fraction_theta_full 0.998
_diffrn_measured_fraction_theta_max 0.998
_diffrn_radiation_monochromator graphite
_diffrn_radiation_source 'fine-focus sealed tube'
_diffrn_radiation_type MoK\a
_diffrn_radiation_wavelength 0.71069
_diffrn_reflns_av_R_equivalents 0.0166
_diffrn_reflns_av_sigmaI/netI 0.0320
_diffrn_reflns_limit_h_max 12
_diffrn_reflns_limit_h_min 0
_diffrn_reflns_limit_k_max 11
_diffrn_reflns_limit_k_min 0
_diffrn_reflns_limit_l_max 14
_diffrn_reflns_limit_l_min -14
_diffrn_reflns_number 2329
_diffrn_reflns_theta_full 25.05
_diffrn_reflns_theta_max 25.05
_diffrn_reflns_theta_min 1.98
_exptl_absorpt_coefficient_mu 1.114
_exptl_absorpt_correction_T_max 0.85
_exptl_absorpt_correction_T_min 0.78
_exptl_absorpt_correction_type psi-scan
_exptl_crystal_colour magenta
_exptl_crystal_density_diffrn 1.566
_exptl_crystal_density_method 'not measured'
_exptl_crystal_F_000 572
_exptl_crystal_size_max 0.23
_exptl_crystal_size_mid 0.20
_exptl_crystal_size_min 0.15
_refine_diff_density_max 0.446
_refine_diff_density_min -0.290
_refine_diff_density_rms 0.072
_refine_ls_extinction_method none
_refine_ls_goodness_of_fit_ref 1.031
_refine_ls_hydrogen_treatment mixed
_refine_ls_matrix_type full
_refine_ls_number_parameters 205
_refine_ls_number_reflns 2202
_refine_ls_number_restraints 6
_refine_ls_restrained_S_all 1.031
_refine_ls_R_factor_all 0.0992
_refine_ls_R_factor_gt 0.0605
_refine_ls_shift/su_max 0.001
_refine_ls_shift/su_mean 0.000
_refine_ls_structure_factor_coef Fsqd
_refine_ls_weighting_details 'w=1/[\s^2^(Fo^2^)+(0.1241P)^2^+0.6076P] where P=(Fo^2^+2Fc^2^)/3'
_refine_ls_weighting_scheme calc
_refine_ls_wR_factor_gt 0.1737
_refine_ls_wR_factor_ref 0.2038
_reflns_number_gt 1396
_reflns_number_total 2202
_reflns_threshold_expression >2sigma(I)
_cod_data_source_file b211489e.txt
_cod_data_source_block '[Ni(L2c)](ClO4)2'
_cod_depositor_comments
;
The following automatic conversions were performed:
'_symmetry_cell_setting' value 'Monoclinic' changed to 'monoclinic'
according to '/home/saulius/struct/CIF-dictionaries/cif_core.dic'
dictionary named 'cif_core.dic' version 2.4.1 from
2010-06-29.

'_exptl_absorpt_correction_type' value 'PSI-SCAN' changed to
'psi-scan' according to
'/home/saulius/struct/CIF-dictionaries/cif_core.dic' dictionary named
'cif_core.dic' version 2.4.1 from 2010-06-29.

Automatic conversion script
Id: cif_fix_enum 1527 2010-12-29 10:47:43Z saulius 

The following automatic conversions were performed:

'_refine_ls_weighting_scheme' value 'calc
w=1/[\s^2^(Fo^2^)+(0.1241P)^2^+0.6076P] where P=(Fo^2^+2Fc^2^)/3' was
changed to 'calc'. New tag '_refine_ls_weighting_details' was
created. The value of the new tag was set to
'w=1/[\s^2^(Fo^2^)+(0.1241P)^2^+0.6076P] where P=(Fo^2^+2Fc^2^)/3'.

Automatic conversion script
Id: cif_fix_values 3143 2015-03-26 13:38:13Z robertas 
;
_cod_original_sg_symbol_H-M P2(1)/M
_cod_database_code 7012498

loop_
_symmetry_equiv_pos_as_xyz
'x, y, z'
'-x, y+1/2, -z'
'-x, -y, -z'
'x, -y-1/2, z'

loop_
_atom_site_label
_atom_site_type_symbol
_atom_site_fract_x
_atom_site_fract_y
_atom_site_fract_z
_atom_site_U_iso_or_equiv
_atom_site_adp_type
_atom_site_occupancy
_atom_site_calc_flag
_atom_site_refinement_flags
_atom_site_disorder_assembly
_atom_site_disorder_group
Ni Ni 0.78706(9) 0.7500 0.71725(7) 0.0680(4) Uani 1 d S . .
Cl1 Cl 1.18617(19) 0.7500 0.49495(17) 0.0831(6) Uani 1 d S . .
O1 O 1.0915(9) 0.7500 0.4150(9) 0.200(5) Uani 1 d S . .
O2 O 1.1360(14) 0.8384(14) 0.5797(11) 0.149(5) Uani 0.50 d P . .
O3 O 1.2943(9) 0.8262(14) 0.4519(9) 0.140(4) Uani 0.50 d P . .
O4 O 1.2224(16) 0.6235(12) 0.5314(14) 0.160(5) Uani 0.50 d P . .
Cl2 Cl 0.7001(4) 0.7500 1.0908(3) 0.1420(12) Uani 1 d S . .
O5 O 0.6971(13) 0.7500 1.1967(7) 0.222(6) Uani 1 d S . .
O6 O 0.6333(11) 0.8739(15) 1.0475(8) 0.264(5) Uani 1 d . . .
O7 O 0.8096(14) 0.7500 1.0339(12) 0.232(6) Uani 1 d S . .
C1 C 0.9862(15) 0.9025(18) 0.8404(9) 0.102(5) Uani 0.50 d PD . .
C2 C 0.8762(15) 1.0133(17) 0.8279(13) 0.113(4) Uiso 0.50 d P . .
H2A H 0.8900 1.0711 0.7638 0.080 Uiso 0.50 d PR . .
H2B H 0.8773 1.0754 0.8909 0.080 Uiso 0.50 d PR . .
N2 N 0.7539(12) 0.9401(13) 0.8153(9) 0.099(3) Uani 0.50 d P . .
H2C H 0.7423 0.9043 0.8831 0.080 Uiso 0.50 d PR . .
C3 C 0.6528(16) 1.0359(18) 0.7969(14) 0.095(5) Uiso 0.50 d P . .
H3A H 0.6659 1.0981 0.7351 0.080 Uiso 0.50 d PR . .
H3B H 0.6408 1.0937 0.8612 0.080 Uiso 0.50 d PR . .
C4 C 0.5288(18) 0.932(2) 0.7826(14) 0.106(5) Uiso 0.50 d P . .
H4A H 0.4537 0.9933 0.7871 0.080 Uiso 0.50 d PR . .
H4B H 0.5257 0.8689 0.8446 0.080 Uiso 0.50 d PR . .
C5 C 0.5093(14) 0.8394(14) 0.6896(12) 0.103(4) Uiso 0.50 d PD . .
H5A H 0.5204 0.8967 0.6249 0.080 Uiso 0.50 d PR . .
H5B H 0.4212 0.8050 0.6891 0.080 Uiso 0.50 d PR . .
C13 C 1.1018(18) 0.919(2) 0.8916(13) 0.133(6) Uani 0.50 d PD . .
H13A H 1.1296 1.0081 0.9239 0.080 Uiso 0.50 d PR . .
N3 N 0.5987(8) 0.7154(11) 0.6825(7) 0.083(4) Uani 0.50 d PD . .
C6 C 0.551(2) 0.6108(19) 0.7648(16) 0.119(7) Uiso 0.50 d PD . .
H6A H 0.4610 0.5916 0.7462 0.080 Uiso 0.50 d PR . .
H6B H 0.5532 0.6541 0.8364 0.080 Uiso 0.50 d PR . .
C7 C 0.6142(15) 0.4753(17) 0.7722(13) 0.089(4) Uiso 0.50 d P . .
H7A H 0.6060 0.4307 0.7012 0.080 Uiso 0.50 d PR . .
H7B H 0.5715 0.4138 0.8236 0.080 Uiso 0.50 d PR . .
C8 C 0.7711(15) 0.4735(18) 0.8020(11) 0.094(4) Uiso 0.50 d P . .
H8A H 0.8028 0.3774 0.8129 0.080 Uiso 0.50 d PR . .
H8B H 0.7829 0.5251 0.8697 0.080 Uiso 0.50 d PR . .
N4 N 0.8490(8) 0.5420(9) 0.7155(7) 0.074(2) Uani 0.50 d P . .
H4C H 0.8310 0.5014 0.6499 0.080 Uiso 0.50 d PR . .
C9 C 0.9920(11) 0.5376(13) 0.7394(10) 0.089(3) Uiso 0.50 d P . .
H9A H 1.0383 0.5296 0.6719 0.080 Uiso 0.50 d PR . .
H9B H 1.0122 0.4546 0.7833 0.080 Uiso 0.50 d PR . .
C10 C 1.0381(13) 0.6681(19) 0.7976(10) 0.089(4) Uani 0.50 d PD . .
C11 C 1.1563(15) 0.682(3) 0.8528(13) 0.111(7) Uani 0.50 d PD . .
H11A H 1.2123 0.5998 0.8580 0.080 Uiso 0.50 d PR . .
C12 C 1.1891(16) 0.810(3) 0.9008(13) 0.121(11) Uani 0.50 d PD . .
H12A H 1.2713 0.8181 0.9392 0.080 Uiso 0.50 d PR . .
N5 N 0.8296(9) 0.8352(10) 0.5683(7) 0.080(2) Uani 0.50 d P . .
H5C H 0.9165 0.8437 0.5631 0.080 Uiso 0.50 d PR . .
H5D H 0.7953 0.9239 0.5641 0.080 Uiso 0.50 d PR . .
C16 C 0.7772(9) 0.7500 0.4723(8) 0.090(2) Uiso 1 d S . .
H16A H 0.8093 0.6534 0.4774 0.080 Uiso 0.50 d PR . .
H16B H 0.8064 0.7908 0.4046 0.080 Uiso 0.50 d PR . .
C15 C 0.6334(9) 0.7500 0.4753(8) 0.100(3) Uiso 1 d S . .
H15A H 0.5995 0.7180 0.4054 0.080 Uiso 0.50 d PR . .
H15B H 0.6028 0.8460 0.4873 0.080 Uiso 0.50 d PR . .
C14 C 0.5793(12) 0.6483(13) 0.5704(9) 0.090(3) Uiso 0.50 d PD . .
H14A H 0.4884 0.6297 0.5580 0.080 Uiso 0.50 d PR . .
H14B H 0.6246 0.5583 0.5680 0.080 Uiso 0.50 d PR . .
N1 N 0.9582(10) 0.7814(15) 0.7940(6) 0.071(5) Uani 0.50 d PD . .

loop_
_atom_site_aniso_label
_atom_site_aniso_U_11
_atom_site_aniso_U_22
_atom_site_aniso_U_33
_atom_site_aniso_U_23
_atom_site_aniso_U_13
_atom_site_aniso_U_12
Ni 0.0708(6) 0.0707(6) 0.0628(6) 0.000 0.0091(4) 0.000
Cl1 0.0703(11) 0.0982(16) 0.0813(12) 0.000 0.0127(9) 0.000
O1 0.100(6) 0.326(15) 0.173(8) 0.000 -0.025(6) 0.000
O2 0.154(10) 0.143(9) 0.153(10) -0.058(8) 0.060(8) -0.013(8)
O3 0.088(6) 0.192(12) 0.142(8) 0.050(7) 0.041(6) 0.006(6)
O4 0.180(13) 0.087(7) 0.217(15) 0.040(8) 0.052(11) 0.025(8)
Cl2 0.162(3) 0.161(3) 0.104(2) 0.000 0.065(2) 0.000
O5 0.259(14) 0.325(17) 0.082(5) 0.000 0.032(7) 0.000
O6 0.268(11) 0.341(14) 0.185(7) 0.049(8) 0.038(7) 0.093(10)
O7 0.253(13) 0.197(11) 0.253(13) 0.000 0.171(12) 0.000
C1 0.115(11) 0.124(11) 0.065(7) -0.009(7) 0.004(7) -0.068(10)
N2 0.127(9) 0.089(8) 0.081(6) -0.009(6) 0.018(6) -0.001(7)
C13 0.123(14) 0.178(19) 0.098(11) -0.002(12) -0.004(11) -0.071(13)
N3 0.067(4) 0.098(14) 0.084(5) -0.012(5) 0.013(4) -0.004(5)
N4 0.067(5) 0.077(5) 0.078(5) -0.007(4) 0.004(4) 0.006(4)
C10 0.067(8) 0.138(12) 0.062(7) 0.014(7) 0.008(6) -0.024(8)
C11 0.051(7) 0.19(2) 0.093(11) 0.023(12) -0.006(7) -0.004(9)
C12 0.073(9) 0.21(3) 0.082(10) 0.001(11) -0.014(7) -0.057(14)
N5 0.075(5) 0.089(6) 0.078(5) 0.006(5) 0.010(4) -0.006(5)
N1 0.070(5) 0.080(17) 0.063(4) 0.006(5) 0.006(4) -0.001(5)

loop_
_atom_type_symbol
_atom_type_description
_atom_type_scat_dispersion_real
_atom_type_scat_dispersion_imag
_atom_type_scat_source
C C 0.0033 0.0016 'International Tables Vol C Tables 4.2.6.8 and 6.1.1.4'
H H 0.0000 0.0000 'International Tables Vol C Tables 4.2.6.8 and 6.1.1.4'
N N 0.0061 0.0033 'International Tables Vol C Tables 4.2.6.8 and 6.1.1.4'
O O 0.0106 0.0060 'International Tables Vol C Tables 4.2.6.8 and 6.1.1.4'
Cl Cl 0.1484 0.1585 'International Tables Vol C Tables 4.2.6.8 and 6.1.1.4'
Ni Ni 0.3393 1.1124 'International Tables Vol C Tables 4.2.6.8 and 6.1.1.4'

loop_
_geom_angle_atom_site_label_1
_geom_angle_atom_site_label_2
_geom_angle_atom_site_label_3
_geom_angle
_geom_angle_site_symmetry_1
_geom_angle_site_symmetry_3
_geom_angle_publ_flag
N1 Ni N3 164.3(3) . . ?
N1 Ni N5 99.1(4) . . ?
N3 Ni N5 95.6(4) . . ?
N1 Ni N4 82.6(4) . . ?
N3 Ni N4 98.4(4) . . ?
N5 Ni N4 106.8(4) . . ?
N1 Ni N2 76.6(5) . . ?
N3 Ni N2 95.0(4) . . ?
N5 Ni N2 102.2(4) . . ?
N4 Ni N2 146.6(4) . . ?
O4 Cl1 O1 115.8(7) . . ?
O4 Cl1 O2 112.3(10) . . ?
O1 Cl1 O2 104.7(7) . . ?
O4 Cl1 O3 110.7(9) . . ?
O1 Cl1 O3 106.8(6) . . ?
O2 Cl1 O3 105.9(8) . . ?
O5 Cl2 O7 123.8(10) . . ?
O5 Cl2 O6 110.3(5) . . ?
O7 Cl2 O6 102.2(6) . . ?
N1 C1 C13 119.5(19) . . ?
N1 C1 C2 112.7(12) . . ?
C13 C1 C2 127.8(16) . . ?
N2 C2 C1 109.4(12) . . ?
C3 N2 C2 111.4(13) . . ?
C3 N2 Ni 124.2(11) . . ?
C2 N2 Ni 107.5(9) . . ?
N2 C3 C4 102.9(14) . . ?
C5 C4 C3 123.2(15) . . ?
C4 C5 N3 116.1(14) . . ?
C1 C13 C12 122(2) . . ?
C5 N3 C6 104.9(10) . . ?
C5 N3 C14 107.7(9) . . ?
C6 N3 C14 107.2(11) . . ?
C5 N3 Ni 117.5(8) . . ?
C6 N3 Ni 107.2(10) . . ?
C14 N3 Ni 111.7(6) . . ?
C6 C7 C8 118.0(14) . . ?
N4 C8 C7 112.2(11) . . ?
C8 N4 C9 113.1(9) . . ?
C8 N4 Ni 103.3(8) . . ?
C9 N4 Ni 109.3(7) . . ?
C10 C9 N4 112.0(10) . . ?
N1 C10 C11 118.3(17) . . ?
N1 C10 C9 116.2(10) . . ?
C11 C10 C9 125.4(17) . . ?
C12 C11 C10 119.8(17) . . ?
C13 C12 C11 117.3(14) . . ?
C16 N5 Ni 114.0(6) . . ?
C15 C16 N5 109.0(7) . . ?
C16 C15 C14 112.2(7) . . ?
N3 C14 C15 111.5(9) . . ?
C1 N1 C10 122.9(13) . . ?
C1 N1 Ni 121.3(11) . . ?
C10 N1 Ni 115.7(10) . . ?

loop_
_geom_bond_atom_site_label_1
_geom_bond_atom_site_label_2
_geom_bond_distance
_geom_bond_site_symmetry_2
_geom_bond_publ_flag
Ni N1 1.998(10) . ?
Ni N3 1.999(9) . ?
Ni N5 2.034(8) . ?
Ni N4 2.039(9) . ?
Ni N2 2.166(11) . ?
Cl1 O4 1.311(12) . ?
Cl1 O1 1.364(9) . ?
Cl1 O2 1.424(10) . ?
Cl1 O3 1.426(9) . ?
Cl2 O5 1.290(9) . ?
Cl2 O7 1.332(11) . ?
Cl2 O6 1.438(11) . ?
C1 N1 1.29(2) . ?
C1 C13 1.34(2) . ?
C1 C2 1.54(2) . ?
C2 N2 1.436(19) . ?
N2 C3 1.38(2) . ?
C3 C4 1.60(2) . ?
C4 C5 1.44(2) . ?
C5 N3 1.479(12) . ?
C13 C12 1.36(3) . ?
N3 C6 1.488(15) . ?
N3 C14 1.511(12) . ?
C6 C7 1.42(2) . ?
C7 C8 1.65(2) . ?
C8 N4 1.479(16) . ?
N4 C9 1.494(14) . ?
C9 C10 1.480(18) . ?
C10 N1 1.34(2) . ?
C10 C11 1.38(2) . ?
C11 C12 1.37(2) . ?
N5 C16 1.504(11) . ?
C16 C15 1.479(12) . ?
C15 C14 1.603(13) . ?
